data_7234072
loop_
_publ_author_name
'Takaaki Hiramatsu'
'Yukihiro Yoshida'
'Gunzi Saito'
'Akihiro Otsuka'
'Hideki Yamochi'
'Mitsuhiko Maesato'
'Yasuhiro Shimizu'
'Hiroshi Ito'
'Hideo Kishida'

_publ_section_title
;
 Quantum spin liquid: design of a quantum spin liquid next to a
 superconducting state based on a dimer-type ET Mott insulator
;
_journal_name_full 'Journal of Materials Chemistry C'
_journal_page_first 1378
_journal_page_last 1388
_journal_paper_doi 10.1039/C4TC01701C
_journal_volume 3
_journal_year 2015
_chemical_formula_moiety '2(C10 H8 S8), C2 Ag1 N2, H2 O1'
_chemical_formula_sum 'C22 H18 Ag N2 O S16'
_chemical_formula_weight 947.21
_chemical_name_common
;
bis(bis(Ethylenedithio)tetrathiafulvalene) dicyano-silver monohydrate
;
_chemical_name_systematic
;
bis(3,4;3',4'-bis(Ethylenedithio)-2,2',5,5'-tetrathiafulvalenium)
dicyano-silver(i) monohydrate
;
_space_group_IT_number 4
_space_group_name_Hall 'P 2yb'
_space_group_name_H-M_alt 'P 1 21 1'
_symmetry_cell_setting monoclinic
_symmetry_space_group_name_Hall 'P 2yb'
_symmetry_space_group_name_H-M 'P 1 21 1'
_atom_sites_solution_hydrogens geom
_atom_sites_solution_primary direct
_atom_sites_solution_secondary difmap
_cell_angle_alpha 90.00
_cell_angle_beta 109.6200(10)
_cell_angle_gamma 90.00
_cell_formula_units_Z 2
_cell_length_a 16.0283(11)
_cell_length_b 8.5985(6)
_cell_length_c 12.5042(8)
_cell_measurement_reflns_used 9848
_cell_measurement_temperature 200(2)
_cell_measurement_theta_max 28.26
_cell_measurement_theta_min 2.53
_cell_volume 1623.27(19)
_computing_cell_refinement 'APEX2 (Bruker AXS, 2006)'
_computing_data_collection 'APEX2 '
_computing_data_reduction 'SAINT (Bruker AXS, 2004)'
_computing_publication_material 'Yadokari-XG 2009 (Wakita, Nemoto et al., 2009)'
_computing_structure_refinement 'SHELXL-97 (Sheldrick, 1997)'
_computing_structure_solution 'SHELXS-97 (Sheldrick, 1990)'
_diffrn_ambient_temperature 200(2)
_diffrn_detector_area_resol_mean 8.333
_diffrn_measured_fraction_theta_full 0.997
_diffrn_measured_fraction_theta_max 0.997
_diffrn_measurement_device_type 'Bruker APEXII CCD area detector'
_diffrn_measurement_method '\f and \w scans'
_diffrn_radiation_monochromator graphite
_diffrn_radiation_source 'fine-focus sealed tube'
_diffrn_radiation_type MoK\a
_diffrn_radiation_wavelength 0.71073
_diffrn_reflns_av_R_equivalents 0.0104
_diffrn_reflns_av_sigmaI/netI 0.0164
_diffrn_reflns_limit_h_max 20
_diffrn_reflns_limit_h_min -20
_diffrn_reflns_limit_k_max 10
_diffrn_reflns_limit_k_min -10
_diffrn_reflns_limit_l_max 15
_diffrn_reflns_limit_l_min -15
_diffrn_reflns_number 17764
_diffrn_reflns_theta_full 27.00
_diffrn_reflns_theta_max 27.00
_diffrn_reflns_theta_min 1.35
_exptl_absorpt_coefficient_mu 1.677
_exptl_absorpt_correction_T_max 0.8371
_exptl_absorpt_correction_T_min 0.6911
_exptl_absorpt_correction_type numerical
_exptl_absorpt_process_details
;
APEX2 Software
;
_exptl_crystal_colour black
_exptl_crystal_density_diffrn 1.938
_exptl_crystal_density_method 'not measured'
_exptl_crystal_description 'rectangular needle'
_exptl_crystal_F_000 950
_exptl_crystal_preparation 'Magnetic properties, electronic property'
_exptl_crystal_recrystallization_method electrocrystallization
_exptl_crystal_size_max 0.34
_exptl_crystal_size_mid 0.33
_exptl_crystal_size_min 0.11
_refine_diff_density_max 0.585
_refine_diff_density_min -0.832
_refine_diff_density_rms 0.051
_refine_ls_abs_structure_details 'Flack H D (1983), Acta Cryst. A39, 876-881'
_refine_ls_abs_structure_Flack -0.018(13)
_refine_ls_extinction_method none
_refine_ls_goodness_of_fit_ref 1.105
_refine_ls_hydrogen_treatment constr
_refine_ls_matrix_type full
_refine_ls_number_parameters 379
_refine_ls_number_reflns 7009
_refine_ls_number_restraints 1
_refine_ls_restrained_S_all 1.104
_refine_ls_R_factor_all 0.0177
_refine_ls_R_factor_gt 0.0173
_refine_ls_shift/su_max 0.001
_refine_ls_shift/su_mean 0.000
_refine_ls_structure_factor_coef Fsqd
_refine_ls_weighting_details 'calc w=1/[\s^2^(Fo^2^)+(0.0197P)^2^+0.6113P] where P=(Fo^2^+2Fc^2^)/3'
_refine_ls_weighting_scheme calc
_refine_ls_wR_factor_gt 0.0445
_refine_ls_wR_factor_ref 0.0447
_reflns_number_gt 6897
_reflns_number_total 7009
_reflns_threshold_expression >2sigma(I)
_cod_data_source_file 1000028.cif
_cod_data_source_block PCOD1000028
_cod_depositor_comments
;
The following automatic conversions were performed:

data item '_symmetry_cell_setting' value 'Monoclinic' was changed to
'monoclinic' in accordance with the built-in table derived from the
CIF Core dictionary named 'cif_core.dic' version 2.4.5 last updated
on 2014-11-21.

Automatic conversion script
Id: cif_fix_values 6909 2019-04-08 15:41:33Z antanas 
;
_cod_original_cell_volume 1623.26(19)
_cod_original_sg_symbol_H-M 'P2(1)   '
_cod_database_code 7234072

loop_
_symmetry_equiv_pos_as_xyz
'x, y, z'
'-x, y+1/2, -z'

loop_
_atom_site_label
_atom_site_type_symbol
_atom_site_fract_x
_atom_site_fract_y
_atom_site_fract_z
_atom_site_U_iso_or_equiv
_atom_site_adp_type
_atom_site_occupancy
_atom_site_symmetry_multiplicity
_atom_site_calc_flag
_atom_site_refinement_flags
_atom_site_disorder_assembly
_atom_site_disorder_group
S1 S 0.62103(3) 0.58406(6) 0.41339(4) 0.02411(10) Uani 1 1 d . . .
S2 S 0.54177(3) 0.33518(7) 0.24899(5) 0.02908(12) Uani 1 1 d . . .
S3 S 0.43583(3) 0.58826(6) 0.47736(4) 0.02353(10) Uani 1 1 d . . .
S4 S 0.37240(3) 0.32617(6) 0.31987(5) 0.02723(11) Uani 1 1 d . . .
S5 S 0.79752(4) 0.55972(9) 0.38993(10) 0.0702(3) Uani 1 1 d . . .
S6 S 0.69809(4) 0.27452(7) 0.18710(6) 0.03894(14) Uani 1 1 d . . .
S7 S 0.27137(4) 0.61612(7) 0.53287(5) 0.03377(13) Uani 1 1 d . . .
S8 S 0.19983(4) 0.29660(7) 0.35011(5) 0.03144(12) Uani 1 1 d . . .
C1 C 0.53042(13) 0.4636(2) 0.35131(17) 0.0218(4) Uani 1 1 d . . .
C2 C 0.45544(13) 0.4624(2) 0.37935(17) 0.0224(4) Uani 1 1 d . . .
C3 C 0.68881(14) 0.4954(3) 0.3466(2) 0.0270(4) Uani 1 1 d . . .
C4 C 0.65160(13) 0.3838(2) 0.26972(18) 0.0248(4) Uani 1 1 d . . .
C5 C 0.32877(13) 0.5199(2) 0.45629(17) 0.0225(4) Uani 1 1 d . . .
C6 C 0.29985(13) 0.3985(3) 0.38565(17) 0.0228(4) Uani 1 1 d . . .
C7 C 0.85021(17) 0.4072(3) 0.3391(3) 0.0459(6) Uani 1 1 d . . .
H7 H 0.9123 0.4393 0.3487 0.055 Uiso 1 1 calc R . .
H7A H 0.8533 0.3122 0.3864 0.055 Uiso 1 1 calc R . .
C8 C 0.80278(17) 0.3668(4) 0.2154(3) 0.0483(7) Uani 1 1 d . . .
H8 H 0.8418 0.2967 0.1892 0.058 Uiso 1 1 calc R . .
H8A H 0.7940 0.4645 0.1696 0.058 Uiso 1 1 calc R . .
C9 C 0.19850(15) 0.4600(3) 0.54300(19) 0.0295(5) Uani 1 1 d . . .
H9 H 0.2351 0.3722 0.5869 0.035 Uiso 1 1 calc R . .
H9A H 0.1601 0.4980 0.5862 0.035 Uiso 1 1 calc R . .
C10 C 0.14019(14) 0.4001(3) 0.42870(19) 0.0282(4) Uani 1 1 d . . .
H10 H 0.1083 0.4900 0.3820 0.034 Uiso 1 1 calc R . .
H10A H 0.0946 0.3289 0.4403 0.034 Uiso 1 1 calc R . .
S9 S 0.61996(3) 0.87111(6) 0.18864(5) 0.02522(11) Uani 1 1 d . . .
S10 S 0.55374(3) 0.61942(7) 0.02294(4) 0.02573(11) Uani 1 1 d . . .
S11 S 0.44719(3) 0.86050(7) 0.25587(5) 0.02627(11) Uani 1 1 d . . .
S12 S 0.37036(3) 0.61660(6) 0.08730(4) 0.02411(10) Uani 1 1 d . . .
S13 S 0.78995(4) 0.90922(7) 0.15130(5) 0.03105(12) Uani 1 1 d . . .
S14 S 0.71160(4) 0.60329(7) -0.04547(5) 0.03550(13) Uani 1 1 d . . .
S15 S 0.28728(4) 0.91922(7) 0.31209(5) 0.03038(12) Uani 1 1 d . . .
S16 S 0.19056(3) 0.64087(7) 0.09883(5) 0.02944(12) Uani 1 1 d . . .
C11 C 0.53509(12) 0.7411(2) 0.12360(16) 0.0219(4) Uani 1 1 d . . .
C12 C 0.45952(12) 0.7381(3) 0.15097(16) 0.0224(4) Uani 1 1 d . . .
C13 C 0.68936(13) 0.8101(3) 0.11513(17) 0.0232(4) Uani 1 1 d . . .
C14 C 0.65895(13) 0.6936(3) 0.03912(17) 0.0251(4) Uani 1 1 d . . .
C15 C 0.33600(13) 0.8143(2) 0.22984(17) 0.0223(4) Uani 1 1 d . . .
C16 C 0.29997(12) 0.7046(3) 0.15025(16) 0.0207(4) Uani 1 1 d . . .
C17 C 0.85315(15) 0.7794(3) 0.0949(2) 0.0334(5) Uani 1 1 d . . .
H17 H 0.9099 0.8315 0.0988 0.040 Uiso 1 1 calc R . .
H17A H 0.8684 0.6842 0.1435 0.040 Uiso 1 1 calc R . .
C18 C 0.80472(15) 0.7309(3) -0.0267(2) 0.0347(5) Uani 1 1 d . . .
H18 H 0.8477 0.6778 -0.0568 0.042 Uiso 1 1 calc R . .
H18A H 0.7833 0.8267 -0.0732 0.042 Uiso 1 1 calc R . .
C19 C 0.17136(15) 0.8741(3) 0.2439(2) 0.0340(5) Uani 1 1 d . . .
H19 H 0.1385 0.9042 0.2961 0.041 Uiso 1 1 calc R . .
H19A H 0.1478 0.9389 0.1737 0.041 Uiso 1 1 calc R . .
C20 C 0.15241(13) 0.7050(3) 0.21173(18) 0.0311(4) Uani 1 1 d . . .
H20 H 0.0870 0.6875 0.1881 0.037 Uiso 1 1 calc R . .
H20A H 0.1811 0.6395 0.2803 0.037 Uiso 1 1 calc R . .
Ag1 Ag -0.006033(11) 0.21819(2) 0.148685(15) 0.03583(5) Uani 1 1 d . . .
C21 C -0.00821(15) 0.4151(3) 0.0492(2) 0.0304(5) Uani 1 1 d . . .
C22 C -0.00940(15) 0.0981(3) 0.2919(2) 0.0333(5) Uani 1 1 d . . .
N1 N -0.00958(15) 0.5145(3) -0.0093(2) 0.0406(5) Uani 1 1 d . . .
N2 N -0.01054(16) 0.0418(3) 0.3744(2) 0.0516(6) Uani 1 1 d . . .
O1 O 0.0036(2) 0.6903(4) 0.4020(3) 0.0887(9) Uani 1 1 d . . .

loop_
_atom_site_aniso_label
_atom_site_aniso_U_11
_atom_site_aniso_U_22
_atom_site_aniso_U_33
_atom_site_aniso_U_23
_atom_site_aniso_U_13
_atom_site_aniso_U_12
S1 0.0201(2) 0.0267(3) 0.0249(2) -0.0041(2) 0.00667(19) -0.00167(19)
S2 0.0230(2) 0.0344(3) 0.0307(3) -0.0118(2) 0.0100(2) -0.0028(2)
S3 0.0216(2) 0.0263(3) 0.0231(2) -0.0055(2) 0.00808(18) -0.00403(19)
S4 0.0232(2) 0.0279(3) 0.0336(3) -0.0110(2) 0.0135(2) -0.0051(2)
S5 0.0233(3) 0.0465(4) 0.1433(9) -0.0477(5) 0.0310(4) -0.0109(3)
S6 0.0436(3) 0.0347(3) 0.0505(4) -0.0074(3) 0.0316(3) 0.0017(3)
S7 0.0345(3) 0.0314(3) 0.0437(3) -0.0163(3) 0.0242(2) -0.0082(2)
S8 0.0229(3) 0.0339(3) 0.0403(3) -0.0143(2) 0.0142(2) -0.0084(2)
C1 0.0208(9) 0.0238(10) 0.0211(9) -0.0022(8) 0.0074(8) -0.0014(8)
C2 0.0205(9) 0.0232(10) 0.0229(9) -0.0006(8) 0.0066(8) 0.0016(8)
C3 0.0191(10) 0.0248(11) 0.0392(12) -0.0018(9) 0.0126(9) 0.0015(8)
C4 0.0234(10) 0.0232(11) 0.0307(11) -0.0003(8) 0.0129(8) 0.0017(8)
C5 0.0184(9) 0.0264(11) 0.0238(10) -0.0025(8) 0.0088(8) -0.0011(8)
C6 0.0191(9) 0.0259(11) 0.0245(9) -0.0008(8) 0.0086(8) 0.0013(8)
C7 0.0297(12) 0.0356(13) 0.078(2) -0.0007(14) 0.0253(13) 0.0059(11)
C8 0.0351(13) 0.0591(18) 0.0620(18) 0.0112(14) 0.0311(13) 0.0017(12)
C9 0.0300(11) 0.0309(12) 0.0326(11) -0.0025(9) 0.0172(9) -0.0021(9)
C10 0.0215(10) 0.0290(11) 0.0369(12) -0.0009(9) 0.0135(9) 0.0003(8)
S9 0.0199(2) 0.0278(3) 0.0291(2) -0.0080(2) 0.00979(19) -0.00497(19)
S10 0.0239(2) 0.0283(3) 0.0249(2) -0.0052(2) 0.00800(19) -0.0061(2)
S11 0.0195(2) 0.0288(3) 0.0294(3) -0.0079(2) 0.0068(2) -0.0044(2)
S12 0.0192(2) 0.0280(3) 0.0247(2) -0.0060(2) 0.00678(18) -0.0041(2)
S13 0.0232(2) 0.0351(3) 0.0384(3) -0.0106(2) 0.0151(2) -0.0090(2)
S14 0.0386(3) 0.0368(3) 0.0381(3) -0.0129(3) 0.0222(2) -0.0071(3)
S15 0.0278(3) 0.0296(3) 0.0363(3) -0.0101(2) 0.0140(2) -0.0025(2)
S16 0.0177(2) 0.0335(3) 0.0362(3) -0.0097(2) 0.0080(2) -0.0046(2)
C11 0.0192(9) 0.0230(11) 0.0218(9) -0.0007(8) 0.0046(7) -0.0022(8)
C12 0.0195(9) 0.0245(11) 0.0223(9) -0.0020(8) 0.0058(7) -0.0023(8)
C13 0.0194(9) 0.0270(11) 0.0254(10) 0.0006(8) 0.0103(8) -0.0031(8)
C14 0.0229(9) 0.0295(12) 0.0237(9) -0.0004(8) 0.0091(8) -0.0027(8)
C15 0.0180(9) 0.0237(10) 0.0243(10) 0.0023(8) 0.0059(8) -0.0001(7)
C16 0.0179(8) 0.0207(9) 0.0231(9) 0.0008(8) 0.0063(7) 0.0000(8)
C17 0.0234(11) 0.0291(11) 0.0491(14) -0.0013(10) 0.0140(10) 0.0014(9)
C18 0.0379(12) 0.0311(12) 0.0462(13) -0.0030(12) 0.0287(10) -0.0025(11)
C19 0.0250(11) 0.0385(13) 0.0373(12) -0.0046(10) 0.0090(9) 0.0060(9)
C20 0.0227(9) 0.0383(12) 0.0348(11) -0.0016(10) 0.0132(8) -0.0045(10)
Ag1 0.03026(9) 0.03774(9) 0.04182(10) 0.00646(9) 0.01518(7) 0.00184(8)
C21 0.0244(11) 0.0314(12) 0.0334(12) -0.0061(10) 0.0072(9) -0.0028(9)
C22 0.0264(11) 0.0331(12) 0.0410(13) -0.0036(10) 0.0122(9) -0.0022(9)
N1 0.0333(11) 0.0404(12) 0.0452(12) -0.0015(10) 0.0094(9) -0.0075(9)
N2 0.0424(13) 0.0659(17) 0.0474(14) 0.0055(12) 0.0163(11) -0.0075(12)
O1 0.108(2) 0.069(2) 0.0920(19) -0.0023(16) 0.0381(16) 0.0131(17)

loop_
_atom_type_symbol
_atom_type_description
_atom_type_scat_dispersion_real
_atom_type_scat_dispersion_imag
_atom_type_scat_source
C C 0.0033 0.0016 'International Tables Vol C Tables 4.2.6.8 and 6.1.1.4'
H H 0.0000 0.0000 'International Tables Vol C Tables 4.2.6.8 and 6.1.1.4'
N N 0.0061 0.0033 'International Tables Vol C Tables 4.2.6.8 and 6.1.1.4'
O O 0.0106 0.0060 'International Tables Vol C Tables 4.2.6.8 and 6.1.1.4'
S S 0.1246 0.1234 'International Tables Vol C Tables 4.2.6.8 and 6.1.1.4'
Ag Ag -0.8971 1.1015 'International Tables Vol C Tables 4.2.6.8 and 6.1.1.4'

loop_
_geom_angle_atom_site_label_1
_geom_angle_atom_site_label_2
_geom_angle_atom_site_label_3
_geom_angle
_geom_angle_site_symmetry_1
_geom_angle_site_symmetry_3
C1 S1 C3 94.96(10) . .
C4 S2 C1 95.04(10) . .
C2 S3 C5 94.88(10) . .
C2 S4 C6 95.37(10) . .
C3 S5 C7 101.54(12) . .
C4 S6 C8 101.78(13) . .
C5 S7 C9 99.12(10) . .
C6 S8 C10 102.77(10) . .
C2 C1 S1 124.53(16) . .
C2 C1 S2 120.18(16) . .
S1 C1 S2 115.27(11) . .
C1 C2 S3 124.10(16) . .
C1 C2 S4 120.65(16) . .
S3 C2 S4 115.23(11) . .
C4 C3 S5 127.46(17) . .
C4 C3 S1 116.96(16) . .
S5 C3 S1 115.57(13) . .
C3 C4 S6 129.31(16) . .
C3 C4 S2 117.40(16) . .
S6 C4 S2 113.28(12) . .
C6 C5 S7 126.86(16) . .
C6 C5 S3 117.65(15) . .
S7 C5 S3 115.48(12) . .
C5 C6 S8 129.80(16) . .
C5 C6 S4 116.60(15) . .
S8 C6 S4 113.59(12) . .
C8 C7 S5 113.3(2) . .
C8 C7 H7 108.9 . .
S5 C7 H7 108.9 . .
C8 C7 H7A 108.9 . .
S5 C7 H7A 108.9 . .
H7 C7 H7A 107.7 . .
C7 C8 S6 114.92(18) . .
C7 C8 H8 108.5 . .
S6 C8 H8 108.5 . .
C7 C8 H8A 108.5 . .
S6 C8 H8A 108.5 . .
H8 C8 H8A 107.5 . .
C10 C9 S7 113.26(16) . .
C10 C9 H9 108.9 . .
S7 C9 H9 108.9 . .
C10 C9 H9A 108.9 . .
S7 C9 H9A 108.9 . .
H9 C9 H9A 107.7 . .
C9 C10 S8 114.07(15) . .
C9 C10 H10 108.7 . .
S8 C10 H10 108.7 . .
C9 C10 H10A 108.7 . .
S8 C10 H10A 108.7 . .
H10 C10 H10A 107.6 . .
C11 S9 C13 95.59(10) . .
C11 S10 C14 95.17(10) . .
C12 S11 C15 95.11(10) . .
C12 S12 C16 95.13(10) . .
C13 S13 C17 100.83(11) . .
C14 S14 C18 101.42(11) . .
C15 S15 C19 101.80(10) . .
C16 S16 C20 100.31(10) . .
C12 C11 S9 121.07(16) . .
C12 C11 S10 123.56(16) . .
S9 C11 S10 115.37(11) . .
C11 C12 S12 124.09(16) . .
C11 C12 S11 120.75(16) . .
S12 C12 S11 115.15(11) . .
C14 C13 S13 128.84(16) . .
C14 C13 S9 116.71(15) . .
S13 C13 S9 114.45(12) . .
C13 C14 S14 128.51(16) . .
C13 C14 S10 117.16(15) . .
S14 C14 S10 114.32(12) . .
C16 C15 S15 129.20(15) . .
C16 C15 S11 116.91(15) . .
S15 C15 S11 113.89(12) . .
C15 C16 S16 128.28(15) . .
C15 C16 S12 116.90(14) . .
S16 C16 S12 114.80(12) . .
C18 C17 S13 113.39(16) . .
C18 C17 H17 108.9 . .
S13 C17 H17 108.9 . .
C18 C17 H17A 108.9 . .
S13 C17 H17A 108.9 . .
H17 C17 H17A 107.7 . .
C17 C18 S14 114.90(16) . .
C17 C18 H18 108.5 . .
S14 C18 H18 108.5 . .
C17 C18 H18A 108.5 . .
S14 C18 H18A 108.5 . .
H18 C18 H18A 107.5 . .
C20 C19 S15 114.51(16) . .
C20 C19 H19 108.6 . .
S15 C19 H19 108.6 . .
C20 C19 H19A 108.6 . .
S15 C19 H19A 108.6 . .
H19 C19 H19A 107.6 . .
C19 C20 S16 114.32(16) . .
C19 C20 H20 108.7 . .
S16 C20 H20 108.7 . .
C19 C20 H20A 108.7 . .
S16 C20 H20A 108.7 . .
H20 C20 H20A 107.6 . .
C22 Ag1 C21 155.67(9) . .
C22 Ag1 N1 106.55(9) . 2_545
C21 Ag1 N1 97.78(8) . 2_545
N1 C21 Ag1 175.8(2) . .
N2 C22 Ag1 175.3(2) . .
C21 N1 Ag1 171.3(2) . 2

loop_
_geom_bond_atom_site_label_1
_geom_bond_atom_site_label_2
_geom_bond_distance
_geom_bond_site_symmetry_2
S1 C1 1.740(2) .
S1 C3 1.752(2) .
S2 C4 1.742(2) .
S2 C1 1.745(2) .
S3 C2 1.741(2) .
S3 C5 1.748(2) .
S4 C2 1.741(2) .
S4 C6 1.749(2) .
S5 C3 1.732(2) .
S5 C7 1.788(3) .
S6 C4 1.739(2) .
S6 C8 1.781(3) .
S7 C5 1.743(2) .
S7 C9 1.811(2) .
S8 C6 1.748(2) .
S8 C10 1.817(2) .
C1 C2 1.360(3) .
C3 C4 1.347(3) .
C5 C6 1.346(3) .
C7 C8 1.517(4) .
C7 H7 1.0000 .
C7 H7A 1.0000 .
C8 H8 1.0000 .
C8 H8A 1.0000 .
C9 C10 1.512(3) .
C9 H9 1.0000 .
C9 H9A 1.0000 .
C10 H10 1.0000 .
C10 H10A 1.0000 .
S9 C11 1.737(2) .
S9 C13 1.745(2) .
S10 C11 1.738(2) .
S10 C14 1.750(2) .
S11 C12 1.744(2) .
S11 C15 1.747(2) .
S12 C12 1.733(2) .
S12 C16 1.750(2) .
S13 C13 1.744(2) .
S13 C17 1.803(2) .
S14 C14 1.742(2) .
S14 C18 1.803(2) .
S15 C15 1.738(2) .
S15 C19 1.807(2) .
S16 C16 1.7412(19) .
S16 C20 1.803(2) .
C11 C12 1.365(3) .
C13 C14 1.354(3) .
C15 C16 1.352(3) .
C17 C18 1.514(3) .
C17 H17 1.0000 .
C17 H17A 1.0000 .
C18 H18 1.0000 .
C18 H18A 1.0000 .
C19 C20 1.512(4) .
C19 H19 1.0000 .
C19 H19A 1.0000 .
C20 H20 1.0000 .
C20 H20A 1.0000 .
Ag1 C22 2.083(2) .
Ag1 C21 2.094(2) .
Ag1 N1 2.541(2) 2_545
C21 N1 1.121(3) .
C22 N2 1.146(3) .
N1 Ag1 2.541(2) 2

loop_
_geom_torsion_atom_site_label_1
_geom_torsion_atom_site_label_2
_geom_torsion_atom_site_label_3
_geom_torsion_atom_site_label_4
_geom_torsion
_geom_torsion_site_symmetry_1
_geom_torsion_site_symmetry_2
_geom_torsion_site_symmetry_3
_geom_torsion_site_symmetry_4
C3 S1 C1 C2 172.4(2) . . . .
C3 S1 C1 S2 -6.06(14) . . . .
C4 S2 C1 C2 -173.42(18) . . . .
C4 S2 C1 S1 5.13(14) . . . .
S1 C1 C2 S3 3.3(3) . . . .
S2 C1 C2 S3 -178.32(12) . . . .
S1 C1 C2 S4 -174.81(12) . . . .
S2 C1 C2 S4 3.6(3) . . . .
C5 S3 C2 C1 176.59(19) . . . .
C5 S3 C2 S4 -5.23(14) . . . .
C6 S4 C2 C1 -177.17(18) . . . .
C6 S4 C2 S3 4.59(14) . . . .
C7 S5 C3 C4 -15.7(3) . . . .
C7 S5 C3 S1 162.94(15) . . . .
C1 S1 C3 C4 5.0(2) . . . .
C1 S1 C3 S5 -173.77(14) . . . .
S5 C3 C4 S6 -2.3(3) . . . .
S1 C3 C4 S6 179.11(14) . . . .
S5 C3 C4 S2 176.32(15) . . . .
S1 C3 C4 S2 -2.3(3) . . . .
C8 S6 C4 C3 -7.9(3) . . . .
C8 S6 C4 S2 173.50(14) . . . .
C1 S2 C4 C3 -1.7(2) . . . .
C1 S2 C4 S6 177.11(13) . . . .
C9 S7 C5 C6 25.6(2) . . . .
C9 S7 C5 S3 -152.94(13) . . . .
C2 S3 C5 C6 4.14(19) . . . .
C2 S3 C5 S7 -177.14(13) . . . .
S7 C5 C6 S8 -1.5(3) . . . .
S3 C5 C6 S8 177.02(13) . . . .
S7 C5 C6 S4 179.79(13) . . . .
S3 C5 C6 S4 -1.6(2) . . . .
C10 S8 C6 C5 2.1(2) . . . .
C10 S8 C6 S4 -179.16(12) . . . .
C2 S4 C6 C5 -1.78(18) . . . .
C2 S4 C6 S8 179.34(12) . . . .
C3 S5 C7 C8 50.0(2) . . . .
S5 C7 C8 S6 -69.3(3) . . . .
C4 S6 C8 C7 43.2(2) . . . .
C5 S7 C9 C10 -58.72(18) . . . .
S7 C9 C10 S8 68.7(2) . . . .
C6 S8 C10 C9 -35.6(2) . . . .
C13 S9 C11 C12 -179.97(18) . . . .
C13 S9 C11 S10 -0.32(14) . . . .
C14 S10 C11 C12 -179.84(19) . . . .
C14 S10 C11 S9 0.51(14) . . . .
S9 C11 C12 S12 177.95(12) . . . .
S10 C11 C12 S12 -1.7(3) . . . .
S9 C11 C12 S11 -2.2(3) . . . .
S10 C11 C12 S11 178.19(12) . . . .
C16 S12 C12 C11 -171.13(19) . . . .
C16 S12 C12 S11 9.00(14) . . . .
C15 S11 C12 C11 172.17(18) . . . .
C15 S11 C12 S12 -7.96(14) . . . .
C17 S13 C13 C14 -16.5(2) . . . .
C17 S13 C13 S9 163.21(13) . . . .
C11 S9 C13 C14 -0.09(19) . . . .
C11 S9 C13 S13 -179.82(12) . . . .
S13 C13 C14 S14 1.1(3) . . . .
S9 C13 C14 S14 -178.57(13) . . . .
S13 C13 C14 S10 -179.85(13) . . . .
S9 C13 C14 S10 0.5(2) . . . .
C18 S14 C14 C13 -11.3(2) . . . .
C18 S14 C14 S10 169.63(13) . . . .
C11 S10 C14 C13 -0.59(19) . . . .
C11 S10 C14 S14 178.59(12) . . . .
C19 S15 C15 C16 -11.4(2) . . . .
C19 S15 C15 S11 168.50(13) . . . .
C12 S11 C15 C16 3.23(18) . . . .
C12 S11 C15 S15 -176.67(12) . . . .
S15 C15 C16 S16 4.0(3) . . . .
S11 C15 C16 S16 -175.88(13) . . . .
S15 C15 C16 S12 -177.55(13) . . . .
S11 C15 C16 S12 2.6(2) . . . .
C20 S16 C16 C15 -19.6(2) . . . .
C20 S16 C16 S12 161.91(13) . . . .
C12 S12 C16 C15 -6.94(18) . . . .
C12 S12 C16 S16 171.71(12) . . . .
C13 S13 C17 C18 49.4(2) . . . .
S13 C17 C18 S14 -69.7(2) . . . .
C14 S14 C18 C17 45.3(2) . . . .
C15 S15 C19 C20 43.0(2) . . . .
S15 C19 C20 S16 -68.7(2) . . . .
C16 S16 C20 C19 51.18(19) . . . .
C22 Ag1 C21 N1 -172(3) . . . .
N1 Ag1 C21 N1 7(3) 2_545 . . .
C21 Ag1 C22 N2 -12(3) . . . .
N1 Ag1 C22 N2 168(3) 2_545 . . .
Ag1 C21 N1 Ag1 -49(4) . . . 2
